data_1516239
loop_
_publ_author_name
'Kohn, Benjamin L.'
'Rovis, Tomislav'

_publ_section_title
;
 Cobaltate anion couples terminal dienes with trifluoroacetic anhydride: a
 direct fluoroacylation of 1,3-dienes
;
_journal_issue 7
_journal_name_full 'Chemical Science'
_journal_page_first 2889
_journal_paper_doi 10.1039/c4sc00743c
_journal_volume 5
_journal_year 2014
_chemical_formula_sum 'C13 H11 F3 O2'
_chemical_formula_weight 256.22
_chemical_name_systematic
; 
 ? 
;
_space_group_IT_number 2
_symmetry_cell_setting triclinic
_symmetry_space_group_name_Hall '-P 1'
_symmetry_space_group_name_H-M 'P -1'
_atom_sites_solution_hydrogens geom
_atom_sites_solution_primary direct
_atom_sites_solution_secondary difmap
_audit_creation_method SHELXL-97
_cell_angle_alpha 81.300(2)
_cell_angle_beta 82.163(2)
_cell_angle_gamma 86.148(2)
_cell_formula_units_Z 4
_cell_length_a 7.6763(3)
_cell_length_b 10.0446(4)
_cell_length_c 15.7356(6)
_cell_measurement_reflns_used 8831
_cell_measurement_temperature 120(2)
_cell_measurement_theta_max 28.21
_cell_measurement_theta_min 2.64
_cell_volume 1186.79(8)
_computing_cell_refinement 'APEX2 (Bruker, 2009)'
_computing_data_collection 'APEX2 (Bruker, 2009)'
_computing_data_reduction 'APEX2 (Bruker, 2009)'
_computing_molecular_graphics 'Bruker SHELXTL'
_computing_publication_material 'Bruker SHELXTL'
_computing_structure_refinement 'SHELXL-97 (Sheldrick, 2008)'
_computing_structure_solution 'SHELXS-97 (Sheldrick, 2008)'
_diffrn_ambient_temperature 120(2)
_diffrn_measured_fraction_theta_full 0.990
_diffrn_measured_fraction_theta_max 0.990
_diffrn_measurement_device_type 'Bruker APEX-II CCD'
_diffrn_measurement_method '\f and \w scans'
_diffrn_radiation_monochromator graphite
_diffrn_radiation_source 'fine-focus sealed tube'
_diffrn_radiation_type MoK\a
_diffrn_radiation_wavelength 0.71073
_diffrn_reflns_av_R_equivalents 0.0324
_diffrn_reflns_av_sigmaI/netI 0.0478
_diffrn_reflns_limit_h_max 10
_diffrn_reflns_limit_h_min -9
_diffrn_reflns_limit_k_max 13
_diffrn_reflns_limit_k_min -13
_diffrn_reflns_limit_l_max 20
_diffrn_reflns_limit_l_min -20
_diffrn_reflns_number 20906
_diffrn_reflns_theta_full 28.32
_diffrn_reflns_theta_max 28.32
_diffrn_reflns_theta_min 2.05
_exptl_absorpt_coefficient_mu 0.127
_exptl_absorpt_correction_T_max 0.9937
_exptl_absorpt_correction_T_min 0.9666
_exptl_absorpt_correction_type multi-scan
_exptl_absorpt_process_details 'Sheldrick, G. M. (2008) SADABS. University of G\"ottingen, Germany.'
_exptl_crystal_colour yellow
_exptl_crystal_density_diffrn 1.434
_exptl_crystal_density_method 'not measured'
_exptl_crystal_description plate
_exptl_crystal_F_000 528
_exptl_crystal_size_max 0.27
_exptl_crystal_size_mid 0.23
_exptl_crystal_size_min 0.05
_refine_diff_density_max 0.228
_refine_diff_density_min -0.246
_refine_diff_density_rms 0.045
_refine_ls_extinction_method none
_refine_ls_goodness_of_fit_ref 1.016
_refine_ls_hydrogen_treatment constr
_refine_ls_matrix_type full
_refine_ls_number_parameters 327
_refine_ls_number_reflns 5867
_refine_ls_number_restraints 0
_refine_ls_restrained_S_all 1.016
_refine_ls_R_factor_all 0.0794
_refine_ls_R_factor_gt 0.0417
_refine_ls_shift/su_max 0.002
_refine_ls_shift/su_mean 0.000
_refine_ls_structure_factor_coef Fsqd
_refine_ls_weighting_details 'calc w=1/[\s^2^(Fo^2^)+(0.0373P)^2^+0.1890P] where P=(Fo^2^+2Fc^2^)/3'
_refine_ls_weighting_scheme calc
_refine_ls_wR_factor_gt 0.0829
_refine_ls_wR_factor_ref 0.0951
_reflns_number_gt 3879
_reflns_number_total 5867
_reflns_threshold_expression >2sigma(I)
_cod_data_source_file c4sc00743c2.cif
_cod_data_source_block rovis169_0m
_cod_depositor_comments
;
The following automatic conversions were performed:

'_symmetry_cell_setting' value 'Triclinic' changed to 'triclinic'
according to
/usr/data/users/saulius/crontab/automatic-downloads/rss-feeds/RSC/lib/dictionaries/cif_core.dic
dictionary named 'cif_core.dic' version 2.4.2 from 2011-04-26.

Automatic conversion script
Id: cif_fix_values 2281 2013-09-26 08:29:07Z andrius 

 Adding full bibliography for 1516239.cif.
;
_cod_original_sg_symbol_H-M P-1
_cod_database_code 1516239

loop_
_symmetry_equiv_pos_as_xyz
'x, y, z'
'-x, -y, -z'

loop_
_atom_site_label
_atom_site_type_symbol
_atom_site_fract_x
_atom_site_fract_y
_atom_site_fract_z
_atom_site_U_iso_or_equiv
_atom_site_adp_type
_atom_site_occupancy
_atom_site_symmetry_multiplicity
_atom_site_calc_flag
_atom_site_refinement_flags
C1 C -0.21599(18) 0.47284(13) 0.95940(9) 0.0228(3) Uani 1 1 d .
C2 C -0.14539(19) 0.34165(13) 0.97113(10) 0.0249(3) Uani 1 1 d .
H2 H -0.1630 0.2879 1.0264 0.030 Uiso 1 1 calc R
C3 C -0.04906(19) 0.28947(13) 0.90170(9) 0.0242(3) Uani 1 1 d .
H3 H -0.0015 0.1994 0.9103 0.029 Uiso 1 1 calc R
C4 C -0.01970(18) 0.36478(13) 0.81979(9) 0.0218(3) Uani 1 1 d .
C5 C -0.09559(19) 0.49659(13) 0.80892(10) 0.0253(3) Uani 1 1 d .
H5 H -0.0801 0.5499 0.7534 0.030 Uiso 1 1 calc R
C6 C -0.19150(19) 0.54945(13) 0.87707(10) 0.0264(3) Uani 1 1 d .
H6 H -0.2417 0.6387 0.8683 0.032 Uiso 1 1 calc R
C7 C 0.08570(19) 0.30590(13) 0.74911(10) 0.0251(3) Uani 1 1 d .
H7 H 0.1278 0.2150 0.7622 0.030 Uiso 1 1 calc R
C8 C 0.12949(19) 0.36651(14) 0.66769(10) 0.0257(3) Uani 1 1 d .
H8 H 0.0921 0.4583 0.6532 0.031 Uiso 1 1 calc R
C9 C 0.22984(19) 0.29962(14) 0.60164(10) 0.0247(3) Uani 1 1 d .
H9 H 0.2667 0.2079 0.6168 0.030 Uiso 1 1 calc R
C10 C 0.27533(19) 0.35780(14) 0.51978(10) 0.0267(3) Uani 1 1 d .
H10 H 0.2460 0.4509 0.5042 0.032 Uiso 1 1 calc R
C11 C 0.36818(19) 0.28223(13) 0.45447(10) 0.0246(3) Uani 1 1 d .
C12 C 0.4404(2) 0.36379(14) 0.36759(10) 0.0276(4) Uani 1 1 d .
C13 C -0.3352(2) 0.46106(15) 1.10796(10) 0.0338(4) Uani 1 1 d .
H13A H -0.4022 0.3816 1.1074 0.051 Uiso 1 1 calc R
H13B H -0.4000 0.5180 1.1482 0.051 Uiso 1 1 calc R
H13C H -0.2203 0.4323 1.1267 0.051 Uiso 1 1 calc R
C14 C 0.66916(18) 0.94825(13) 0.07979(9) 0.0210(3) Uani 1 1 d .
C15 C 0.65475(19) 1.02231(13) 0.14909(9) 0.0226(3) Uani 1 1 d .
H15 H 0.7217 1.0999 0.1442 0.027 Uiso 1 1 calc R
C16 C 0.54496(19) 0.98413(13) 0.22402(9) 0.0227(3) Uani 1 1 d .
H16 H 0.5366 1.0358 0.2703 0.027 Uiso 1 1 calc R
C17 C 0.44477(18) 0.86974(13) 0.23318(9) 0.0210(3) Uani 1 1 d .
C18 C 0.45950(19) 0.79873(13) 0.16254(9) 0.0231(3) Uani 1 1 d .
H18 H 0.3914 0.7219 0.1669 0.028 Uiso 1 1 calc R
C19 C 0.56927(19) 0.83588(13) 0.08669(10) 0.0236(3) Uani 1 1 d .
H19 H 0.5764 0.7853 0.0399 0.028 Uiso 1 1 calc R
C20 C 0.33045(19) 0.82322(13) 0.31174(9) 0.0232(3) Uani 1 1 d .
H20 H 0.2646 0.7470 0.3103 0.028 Uiso 1 1 calc R
C21 C 0.30702(19) 0.87575(14) 0.38650(9) 0.0247(3) Uani 1 1 d .
H21 H 0.3695 0.9527 0.3902 0.030 Uiso 1 1 calc R
C22 C 0.19197(19) 0.82016(13) 0.46025(9) 0.0238(3) Uani 1 1 d .
H22 H 0.1304 0.7433 0.4553 0.029 Uiso 1 1 calc R
C23 C 0.16416(19) 0.86879(14) 0.53662(9) 0.0252(3) Uani 1 1 d .
H23 H 0.2205 0.9474 0.5430 0.030 Uiso 1 1 calc R
C24 C 0.04978(19) 0.80247(13) 0.60849(9) 0.0220(3) Uani 1 1 d .
C25 C 0.0310(2) 0.85974(13) 0.69474(10) 0.0258(3) Uani 1 1 d .
C26 C 0.8049(2) 0.92217(14) -0.06301(9) 0.0284(4) Uani 1 1 d .
H26A H 0.8400 0.8277 -0.0448 0.043 Uiso 1 1 calc R
H26B H 0.8951 0.9629 -0.1077 0.043 Uiso 1 1 calc R
H26C H 0.6924 0.9269 -0.0865 0.043 Uiso 1 1 calc R
F1 F 0.44394(13) 0.29428(9) 0.30168(6) 0.0435(3) Uani 1 1 d .
F2 F 0.60592(12) 0.39505(9) 0.37052(6) 0.0434(3) Uani 1 1 d .
F3 F 0.34942(12) 0.47941(8) 0.34744(6) 0.0389(2) Uani 1 1 d .
F4 F 0.13805(13) 0.78821(9) 0.74714(6) 0.0406(3) Uani 1 1 d .
F5 F -0.13163(12) 0.85109(9) 0.73599(6) 0.0401(2) Uani 1 1 d .
F6 F 0.07228(12) 0.98837(8) 0.68643(6) 0.0361(2) Uani 1 1 d .
O1 O 0.39942(14) 0.16105(9) 0.46310(7) 0.0325(3) Uani 1 1 d .
O2 O -0.31056(13) 0.53581(9) 1.02289(7) 0.0297(3) Uani 1 1 d .
O3 O -0.02992(13) 0.70129(10) 0.60927(6) 0.0284(3) Uani 1 1 d .
O4 O 0.78616(13) 0.99367(9) 0.00998(6) 0.0256(2) Uani 1 1 d .

loop_
_atom_site_aniso_label
_atom_site_aniso_U_11
_atom_site_aniso_U_22
_atom_site_aniso_U_33
_atom_site_aniso_U_23
_atom_site_aniso_U_13
_atom_site_aniso_U_12
C1 0.0183(8) 0.0242(7) 0.0275(9) -0.0059(6) -0.0055(7) -0.0023(6)
C2 0.0235(8) 0.0255(7) 0.0245(8) 0.0018(6) -0.0047(7) -0.0023(6)
C3 0.0237(8) 0.0204(6) 0.0287(9) -0.0014(6) -0.0078(7) 0.0004(6)
C4 0.0199(8) 0.0216(6) 0.0253(8) -0.0021(6) -0.0071(6) -0.0049(6)
C5 0.0264(9) 0.0225(7) 0.0266(9) 0.0012(6) -0.0052(7) -0.0050(6)
C6 0.0251(8) 0.0188(6) 0.0350(9) -0.0006(6) -0.0069(7) 0.0000(6)
C7 0.0242(8) 0.0220(7) 0.0304(9) -0.0034(6) -0.0072(7) -0.0036(6)
C8 0.0248(9) 0.0225(6) 0.0305(9) -0.0026(6) -0.0059(7) -0.0046(6)
C9 0.0236(8) 0.0241(7) 0.0276(9) -0.0035(6) -0.0061(7) -0.0056(6)
C10 0.0267(9) 0.0231(7) 0.0315(9) -0.0055(6) -0.0057(7) -0.0028(6)
C11 0.0212(8) 0.0242(7) 0.0305(9) -0.0050(6) -0.0085(7) -0.0042(6)
C12 0.0268(9) 0.0261(7) 0.0314(9) -0.0075(6) -0.0041(7) -0.0040(6)
C13 0.0353(10) 0.0360(8) 0.0280(9) -0.0045(7) 0.0008(8) 0.0025(7)
C14 0.0175(8) 0.0230(6) 0.0220(8) -0.0023(6) -0.0034(6) 0.0018(6)
C15 0.0236(8) 0.0217(6) 0.0240(8) -0.0046(6) -0.0048(7) -0.0049(6)
C16 0.0251(8) 0.0230(6) 0.0212(8) -0.0059(6) -0.0048(7) -0.0006(6)
C17 0.0193(8) 0.0207(6) 0.0232(8) -0.0026(6) -0.0046(6) 0.0003(5)
C18 0.0216(8) 0.0205(6) 0.0289(9) -0.0052(6) -0.0063(7) -0.0035(6)
C19 0.0233(8) 0.0247(7) 0.0245(9) -0.0082(6) -0.0050(7) 0.0008(6)
C20 0.0210(8) 0.0225(6) 0.0264(9) -0.0010(6) -0.0056(7) -0.0024(6)
C21 0.0240(8) 0.0237(7) 0.0261(9) -0.0012(6) -0.0034(7) -0.0035(6)
C22 0.0220(8) 0.0236(7) 0.0253(9) 0.0004(6) -0.0050(7) -0.0015(6)
C23 0.0257(9) 0.0236(7) 0.0257(9) 0.0004(6) -0.0035(7) -0.0049(6)
C24 0.0202(8) 0.0240(7) 0.0217(8) 0.0002(6) -0.0065(6) -0.0006(6)
C25 0.0273(9) 0.0231(7) 0.0267(9) -0.0012(6) -0.0039(7) -0.0031(6)
C26 0.0299(9) 0.0337(8) 0.0218(8) -0.0083(6) -0.0010(7) 0.0019(7)
F1 0.0618(7) 0.0388(5) 0.0309(6) -0.0127(4) 0.0031(5) -0.0114(5)
F2 0.0285(6) 0.0478(5) 0.0526(7) 0.0016(5) -0.0040(5) -0.0164(4)
F3 0.0471(6) 0.0300(5) 0.0358(6) 0.0040(4) -0.0032(5) 0.0035(4)
F4 0.0581(7) 0.0382(5) 0.0304(5) -0.0065(4) -0.0244(5) 0.0053(4)
F5 0.0378(6) 0.0439(5) 0.0366(6) -0.0106(4) 0.0115(5) -0.0094(4)
F6 0.0477(6) 0.0254(4) 0.0365(6) -0.0080(4) -0.0017(5) -0.0096(4)
O1 0.0375(7) 0.0225(5) 0.0379(7) -0.0051(4) -0.0058(5) -0.0012(5)
O2 0.0322(6) 0.0277(5) 0.0279(6) -0.0048(4) -0.0007(5) 0.0030(4)
O3 0.0316(6) 0.0300(5) 0.0244(6) -0.0009(4) -0.0051(5) -0.0107(5)
O4 0.0268(6) 0.0291(5) 0.0208(6) -0.0055(4) 0.0010(5) -0.0032(4)

loop_
_atom_type_symbol
_atom_type_description
_atom_type_scat_dispersion_real
_atom_type_scat_dispersion_imag
_atom_type_scat_source
C C 0.0033 0.0016 'International Tables Vol C Tables 4.2.6.8 and 6.1.1.4'
H H 0.0000 0.0000 'International Tables Vol C Tables 4.2.6.8 and 6.1.1.4'
O O 0.0106 0.0060 'International Tables Vol C Tables 4.2.6.8 and 6.1.1.4'
F F 0.0171 0.0103 'International Tables Vol C Tables 4.2.6.8 and 6.1.1.4'

loop_
_geom_angle_atom_site_label_1
_geom_angle_atom_site_label_2
_geom_angle_atom_site_label_3
_geom_angle
O2 C1 C2 124.91(13)
O2 C1 C6 115.73(12)
C2 C1 C6 119.37(13)
C3 C2 C1 119.55(13)
C2 C3 C4 122.06(12)
C3 C4 C5 117.43(13)
C3 C4 C7 119.92(12)
C5 C4 C7 122.65(13)
C6 C5 C4 121.10(14)
C5 C6 C1 120.47(13)
C8 C7 C4 126.93(13)
C7 C8 C9 123.16(13)
C10 C9 C8 124.36(13)
C9 C10 C11 121.69(13)
O1 C11 C10 126.07(14)
O1 C11 C12 116.99(13)
C10 C11 C12 116.89(12)
F1 C12 F3 106.94(12)
F1 C12 F2 107.15(12)
F3 C12 F2 106.93(12)
F1 C12 C11 112.06(12)
F3 C12 C11 113.87(12)
F2 C12 C11 109.54(12)
O4 C14 C19 125.21(13)
O4 C14 C15 115.31(12)
C19 C14 C15 119.47(14)
C16 C15 C14 120.73(13)
C15 C16 C17 120.93(13)
C18 C17 C16 117.21(13)
C18 C17 C20 119.73(13)
C16 C17 C20 123.05(13)
C19 C18 C17 122.56(13)
C18 C19 C14 119.09(13)
C21 C20 C17 127.39(14)
C20 C21 C22 122.42(14)
C23 C22 C21 124.72(14)
C22 C23 C24 120.54(14)
O3 C24 C23 126.53(14)
O3 C24 C25 115.77(13)
C23 C24 C25 117.64(13)
F5 C25 F6 107.20(11)
F5 C25 F4 107.03(12)
F6 C25 F4 107.02(12)
F5 C25 C24 111.79(12)
F6 C25 C24 114.02(12)
F4 C25 C24 109.44(11)
C1 O2 C13 117.06(11)
C14 O4 C26 117.58(11)

loop_
_geom_bond_atom_site_label_1
_geom_bond_atom_site_label_2
_geom_bond_distance
C1 O2 1.3627(17)
C1 C2 1.3864(18)
C1 C6 1.399(2)
C2 C3 1.384(2)
C3 C4 1.390(2)
C4 C5 1.4059(18)
C4 C7 1.460(2)
C5 C6 1.371(2)
C7 C8 1.341(2)
C8 C9 1.431(2)
C9 C10 1.342(2)
C10 C11 1.451(2)
C11 O1 1.2154(15)
C11 C12 1.537(2)
C12 F1 1.3315(17)
C12 F3 1.3330(15)
C12 F2 1.3375(17)
C13 O2 1.4273(18)
C14 O4 1.3623(17)
C14 C19 1.389(2)
C14 C15 1.3986(19)
C15 C16 1.372(2)
C16 C17 1.4039(19)
C17 C18 1.3970(19)
C17 C20 1.450(2)
C18 C19 1.381(2)
C20 C21 1.3460(19)
C21 C22 1.424(2)
C22 C23 1.350(2)
C23 C24 1.440(2)
C24 O3 1.2186(16)
C24 C25 1.538(2)
C25 F5 1.3283(17)
C25 F6 1.3340(15)
C25 F4 1.3407(16)
C26 O4 1.4305(17)
